data_2001163
loop_
_publ_author_name
'Izumi, M.'
'Ichikawa, K.'
'Suzuki, M.'
'Tanaka, I.'

_publ_section_title
;
 Structure of bis(triethylammonium) phenylphosphonatosulfate
;
_journal_issue 12
_journal_name_full 'Acta Crystallographica Section C'
_journal_page_first 2119
_journal_page_last 2121
_journal_paper_doi 10.1107/S0108270193004688
_journal_volume 49
_journal_year 1993
_chemical_formula_moiety '[N H(C2 H5)3]2[C6 H5 O7 P S]'
_chemical_formula_sum 'C18 H37 N2 O7 P S'
_chemical_formula_weight 456.53
_space_group_IT_number 2
_space_group_name_Hall '-P 1'
_space_group_name_H-M_alt 'P -1'
_symmetry_cell_setting triclinic
_symmetry_space_group_name_Hall '-P 1'
_symmetry_space_group_name_H-M 'P -1'
_atom_type_scat_source IntTabIV
_cell_angle_alpha 103.91(6)
_cell_angle_beta 90.65(7)
_cell_angle_gamma 99.98(5)
_cell_formula_units_Z 2
_cell_length_a 14.251(7)
_cell_length_b 10.062(9)
_cell_length_c 8.691(9)
_cell_measurement_reflns_used 47
_cell_measurement_temperature 293
_cell_volume 1189.5(18)
_diffrn_measurement_device 'MAC science DIP100'
_diffrn_measurement_method Oscillation
_diffrn_radiation_type MoK\a
_diffrn_radiation_wavelength 0.71069
_diffrn_reflns_limit_h_max 17
_diffrn_reflns_limit_h_min 0
_diffrn_reflns_limit_k_max 11
_diffrn_reflns_limit_k_min -12
_diffrn_reflns_limit_l_max 10
_diffrn_reflns_limit_l_min -10
_diffrn_reflns_number 9378
_diffrn_reflns_theta_max 25.3
_exptl_absorpt_coefficient_mu 0.244
_exptl_absorpt_correction_type none
_exptl_crystal_colour Colourless
_exptl_crystal_density_diffrn 1.274
_exptl_crystal_size_max 0.3
_exptl_crystal_size_mid 0.2
_exptl_crystal_size_min 0.1
_refine_diff_density_max 0.4
_refine_diff_density_min -0.76
_refine_ls_goodness_of_fit_obs 2.0188
_refine_ls_hydrogen_treatment noref
_refine_ls_number_parameters 263
_refine_ls_number_reflns 4075
_refine_ls_R_factor_obs 0.0831
_refine_ls_shift/esd_max 0.022
_refine_ls_structure_factor_coef F
_refine_ls_weighting_details 'w = 1'
_refine_ls_weighting_scheme calc
_refine_ls_wR_factor_obs 0.0831
_reflns_number_observed 4075
_reflns_number_total 4347
_reflns_observed_criterion '[I>0]'
_cod_data_source_file oh1022.cif
_cod_data_source_block oh1022_structure_1_of_1
_cod_depositor_comments
;
The following automatic conversions were performed:

'_refine_ls_weighting_scheme' value 'w = 1' was changed to 'calc'.
New tag '_refine_ls_weighting_details' was created. The value of the
new tag was set to 'w = 1'.

Automatic conversion script
Id: cif_fix_values 3143 2015-03-26 13:38:13Z robertas 
;
_cod_original_cell_volume 1190.1
_cod_database_code 2001163

loop_
_space_group_symop_id
_space_group_symop_operation_xyz
1 x,y,z
2 -x,-y,-z

loop_
_atom_site_label
_atom_site_fract_x
_atom_site_fract_y
_atom_site_fract_z
S(1) .23650(10) .1832(2) .0886(3)
P(1) .21770(10) .4489(2) .2926(2)
O(1) .2222(3) .5906(5) .2355(6)
O(2) .3065(4) .4520(5) .3846(6)
O(3) .1241(4) .4298(5) .3650(6)
O(4) .2113(3) .3401(5) .1200(6)
O(5) .1903(5) .1184(6) -.0642(7)
O(6) .1937(6) .1272(7) .2126(8)
O(7) .3380(4) .2039(7) .0904(11)
N(1) .3599(5) .2792(7) .5555(8)
N(2) -.0389(4) .2563(6) .2484(8)
C(1) .2992(5) .6586(7) .1693(8)
C(2) .2990(6) .7968(8) .1769(10)
C(3) .3718(7) .8704(8) .1104(11)
C(4) .4434(6) .8075(8) .0364(10)
C(5) .4416(6) .6688(8) .0289(10)
C(6) .3703(5) .5921(7) .0943(9)
C(7) .4669(6) .3202(9) .5606(11)
C(8) .5100(7) .2733(11) .4006(14)
C(9) .3266(7) .1243(9) .5045(11)
C(10) .3600(9) .0457(11) .6145(15)
C(11) .3222(8) .3459(10) .7108(11)
C(12) .2149(9) .3285(14) .7079(14)
C(13) -.0388(6) .1949(10) .0723(11)
C(14) -.0225(8) .3015(13) -.0257(13)
C(15) -.0483(7) .1422(10) .3359(12)
C(16) -.0467(10) .1951(14) .5124(14)
C(17) -.1098(6) .3507(9) .2908(12)
C(18) -.2122(7) .2801(13) .2581(16)
H(1) .2423 .8474 .2351
H(2) .3725 .9794 .1160
H(3) .5007 .8666 -.0160
H(4) .4979 .6183 -.0304
H(5) .3693 .4824 .0872
H(6) .4979 .2748 .6462
H(7) .4865 .4328 .6016
H(8) .5730 .3468 .3886
H(9) .4579 .2659 .3042
H(10) .5288 .1715 .3874
H(11) .3536 .0940 .3874
H(12) .2490 .1024 .5140
H(13) .3828 -.0458 .5425
H(14) .4179 .1077 .6965
H(15) .2996 .0121 .6789
H(16) .3520 .4574 .7433
H(17) .3460 .3016 .8037
H(18) .1970 .4314 .7458
H(19) .1822 .2762 .5917
H(20) .1906 .2700 .7936
H(21) .0168 .1320 .0499
H(22) -.1090 .1333 .0369
H(23) -.0490 .3951 .0358
H(24) -.0601 .2617 -.1410
H(25) .0526 .3304 -.0425
H(26) -.1140 .0692 .2953
H(27) .0108 .0859 .3078
H(28) -.1066 .2498 .5434
H(29) .0194 .2676 .5546
H(30) -.0520 .1104 .5687
H(31) -.0960 .4310 .2242
H(32) -.0990 .4023 .4159
H(33) -.2595 .3468 .3172
H(34) -.2240 .1842 .2963
H(35) -.2308 .2533 .1299
H(36) .3300 .3194 .4638
H(37) .0295 .3244 .2874

loop_
_geom_angle_atom_site_label_1
_geom_angle_atom_site_label_2
_geom_angle_atom_site_label_3
_geom_angle
_geom_angle_publ_flag
O(1) P(1) O(2) 110.9(3) yes
O(1) P(1) O(3) 104.2(3) yes
O(1) P(1) O(4) 98.9(3) yes
O(2) P(1) O(3) 120.3(3) yes
O(2) P(1) O(4) 111.1(3) yes
O(3) P(1) O(4) 109.2(3) yes
O(4) S(1) O(5) 101.6(4) yes
O(4) S(1) O(6) 105.1(4) yes
O(4) S(1) O(7) 104.7(4) yes
O(5) S(1) O(6) 113.4(5) yes
O(5) S(1) O(7) 114.1(5) yes
O(6) S(1) O(7) 115.9(5) yes
P(1) O(2) H(36) 125.0(4) yes
P(1) O(3) H(37) 126.9(5) yes
P(1) O(4) S(1) 124.7(3) yes
H(36) N(1) C(7) 108.0(8) yes
H(36) N(1) C(9) 104.8(8) yes
H(36) N(1) C(11) 107.3(8) yes
C(7) N(1) C(9) 112.7(7) yes
C(7) N(1) C(11) 110.3(7) yes
C(9) N(1) C(11) 113.4(7) yes
H(37) N(2) C(13) 108.4(8) yes
H(37) N(2) C(15) 107.2(8) yes
H(37) N(2) C(17) 103.9(8) yes
C(13) N(2) C(15) 110.0(7) yes
C(13) N(2) C(17) 112.9(7) yes
C(15) N(2) C(17) 114.0(7) yes
N(1) H(36) O(2) 153.0(9) yes
N(2) H(37) O(3) 172.9(10) yes

loop_
_geom_bond_atom_site_label_1
_geom_bond_atom_site_label_2
_geom_bond_distance
_geom_bond_publ_flag
P(1) O(1) 1.610(6) yes
P(1) O(2) 1.480(6) yes
P(1) O(3) 1.484(6) yes
P(1) O(4) 1.622(5) yes
S(1) O(4) 1.640(5) yes
S(1) O(5) 1.428(7) yes
S(1) O(6) 1.427(9) yes
S(1) O(7) 1.424(10) yes
N(1) C(7) 1.507(12) yes
N(1) C(9) 1.503(12) yes
N(1) C(11) 1.506(13) yes
N(1) O(2) 2.736(9) yes
N(1) H(36) 1.090(12) yes
N(2) C(13) 1.507(12) yes
N(2) C(15) 1.512(12) yes
N(2) C(17) 1.494(12) yes
N(2) O(3) 2.676(9) yes
N(2) H(37) 1.089(12) yes
O(2) H(36) 1.720(11) yes
O(3) H(37) 1.592(11) yes
